data_7114798
loop_
_publ_author_name
'Shivanyuk, Alexander'

_publ_section_title
;
 Folding and dimerization of resorcarene tetrasulfonates
;
_journal_issue 16
_journal_name_full 'Chemical Communications'
_journal_page_first 1472
_journal_paper_doi 10.1039/b104076f
_journal_year 2001
_chemical_formula_sum 'C138.8 H142.5 O37.35 S8'
_chemical_formula_weight 2664.71
_chemical_name_common resorcarene
_chemical_name_systematic
;
4,6,16,18-Tetrahydroxy-10,12,22,24-tetrakis-
(mesitylsulfonyloxy)-2,8,14,20-(tetramethyl-calix[4]arene 
;
_space_group_IT_number 7
_symmetry_cell_setting monoclinic
_symmetry_space_group_name_Hall 'P -2yac'
_symmetry_space_group_name_H-M 'P 1 n 1'
_atom_sites_solution_hydrogens geom
_atom_sites_solution_primary direct
_atom_sites_solution_secondary difmap
_audit_creation_method SHELXL-97
_cell_angle_alpha 90.00
_cell_angle_beta 92.6540(10)
_cell_angle_gamma 90.00
_cell_formula_units_Z 2
_cell_length_a 18.1461(3)
_cell_length_b 14.87180(10)
_cell_length_c 23.3306(4)
_cell_measurement_reflns_used all
_cell_measurement_temperature 173(2)
_cell_measurement_theta_max 29.58
_cell_measurement_theta_min 2.96
_cell_volume 6289.36(16)
_computing_structure_refinement 'SHELXL-97 (Sheldrick, 1997)'
_diffrn_ambient_temperature 173.0(2)
_diffrn_measured_fraction_theta_full 0.790
_diffrn_measured_fraction_theta_max 0.790
_diffrn_measurement_device_type 'Kappa CCD'
_diffrn_radiation_monochromator graphite
_diffrn_radiation_source 'fine-focus sealed tube'
_diffrn_radiation_type MoK\a
_diffrn_radiation_wavelength 0.71073
_diffrn_reflns_av_R_equivalents 0.0144
_diffrn_reflns_av_sigmaI/netI 0.0588
_diffrn_reflns_limit_h_max 22
_diffrn_reflns_limit_h_min -22
_diffrn_reflns_limit_k_max 18
_diffrn_reflns_limit_k_min -17
_diffrn_reflns_limit_l_max 32
_diffrn_reflns_limit_l_min -32
_diffrn_reflns_number 26615
_diffrn_reflns_theta_full 29.58
_diffrn_reflns_theta_max 29.58
_diffrn_reflns_theta_min 2.96
_exptl_absorpt_coefficient_mu 0.228
_exptl_absorpt_correction_type none
_exptl_crystal_colour colorless
_exptl_crystal_density_diffrn 1.407
_exptl_crystal_density_method 'not measured'
_exptl_crystal_description bloc
_exptl_crystal_F_000 2804
_exptl_crystal_size_max 0.5
_exptl_crystal_size_mid 0.3
_exptl_crystal_size_min 0.2
_refine_diff_density_max 0.775
_refine_diff_density_min -0.420
_refine_diff_density_rms 0.082
_refine_ls_abs_structure_details 'Flack H D (1983), Acta Cryst. A39, 876-881'
_refine_ls_abs_structure_Flack 0.50(6)
_refine_ls_extinction_method none
_refine_ls_goodness_of_fit_ref 1.060
_refine_ls_hydrogen_treatment mixed
_refine_ls_matrix_type fullcycle
_refine_ls_number_parameters 1750
_refine_ls_number_reflns 26601
_refine_ls_number_restraints 5
_refine_ls_restrained_S_all 1.061
_refine_ls_R_factor_all 0.0965
_refine_ls_R_factor_gt 0.0693
_refine_ls_shift/su_max 0.010
_refine_ls_shift/su_mean 0.000
_refine_ls_structure_factor_coef Fsqd
_refine_ls_weighting_details 'calc w=1/[\s^2^(Fo^2^)+(0.0977P)^2^+5.2621P] where P=(Fo^2^+2Fc^2^)/3'
_refine_ls_weighting_scheme calc
_refine_ls_wR_factor_gt 0.1721
_refine_ls_wR_factor_ref 0.1896
_reflns_number_gt 20725
_reflns_number_total 26601
_reflns_threshold_expression >2sigma(I)
_cod_data_source_file b104076f.txt
_cod_data_source_block 503
_cod_original_sg_symbol_H-M Pn
_cod_original_formula_sum 'C138.80 H142.50 O37.35 S8'
_cod_database_code 7114798

loop_
_symmetry_equiv_pos_as_xyz
'x, y, z'
'x+1/2, -y, z+1/2'

loop_
_atom_site_label
_atom_site_type_symbol
_atom_site_fract_x
_atom_site_fract_y
_atom_site_fract_z
_atom_site_U_iso_or_equiv
_atom_site_adp_type
_atom_site_occupancy
_atom_site_symmetry_multiplicity
_atom_site_calc_flag
_atom_site_refinement_flags
S101 S 1.14810(9) 0.33899(11) -0.18845(6) 0.0537(4) Uani 1 1 d .
S102 S 1.33300(7) 0.09635(8) -0.01030(6) 0.0382(3) Uani 1 1 d .
S103 S 0.81074(9) 0.34552(12) 0.25834(6) 0.0568(4) Uani 1 1 d .
S104 S 0.63258(7) 0.11482(9) 0.07887(6) 0.0433(3) Uani 1 1 d .
O101 O 0.80986(19) 0.04274(19) 0.00440(14) 0.0342(7) Uani 1 1 d .
H101 H 0.7763 0.0691 0.0215 0.051 Uiso 1 1 calc R
O102 O 1.01895(18) 0.08805(19) -0.09396(13) 0.0316(7) Uani 1 1 d .
H102 H 1.0155 0.0317 -0.0941 0.047 Uiso 1 1 calc R
O103 O 1.13623(19) 0.2469(2) -0.15718(13) 0.0398(8) Uani 1 1 d .
O104 O 1.30411(17) 0.1982(2) -0.01382(13) 0.0328(7) Uani 1 1 d .
O105 O 1.15115(18) 0.02947(19) 0.06173(14) 0.0330(7) Uani 1 1 d .
H105 H 1.1864 0.0553 0.0464 0.050 Uiso 1 1 calc R
O106 O 0.94230(18) 0.07910(19) 0.15992(13) 0.0314(7) Uani 1 1 d .
H106 H 0.9405 0.0231 0.1557 0.047 Uiso 1 1 calc R
O107 O 0.82923(19) 0.2541(2) 0.22833(13) 0.0409(8) Uani 1 1 d .
O108 O 0.66333(17) 0.2164(2) 0.08382(13) 0.0344(7) Uani 1 1 d .
O109 O 1.1039(3) 0.4069(3) -0.16783(19) 0.0671(13) Uani 1 1 d .
O110 O 1.1336(3) 0.3108(4) -0.24008(17) 0.0762(14) Uani 1 1 d .
O111 O 1.4034(2) 0.1048(3) 0.01456(17) 0.0524(9) Uani 1 1 d .
O112 O 1.2780(2) 0.0453(2) 0.01417(16) 0.0441(8) Uani 1 1 d .
O113 O 0.8233(3) 0.3195(4) 0.30955(17) 0.0836(16) Uani 1 1 d .
O114 O 0.8536(3) 0.4159(3) 0.2383(2) 0.0732(14) Uani 1 1 d .
O115 O 0.6865(2) 0.0631(2) 0.05432(17) 0.0491(9) Uani 1 1 d .
O116 O 0.5622(2) 0.1251(3) 0.05486(18) 0.0595(11) Uani 1 1 d .
C10A C 0.7593(3) 0.3328(3) -0.00356(19) 0.0346(10) Uani 1 1 d .
H10A H 0.7118 0.3479 0.0123 0.052 Uiso 1 1 calc R
H10B H 0.7558 0.3394 -0.0454 0.052 Uiso 1 1 calc R
H10C H 0.7975 0.3733 0.0126 0.052 Uiso 1 1 calc R
C10B C 1.0000(3) 0.3770(3) -0.0788(2) 0.0411(11) Uani 1 1 d .
H10D H 0.9516 0.3950 -0.0955 0.062 Uiso 1 1 calc R
H10E H 1.0386 0.4120 -0.0964 0.062 Uiso 1 1 calc R
H10F H 1.0017 0.3881 -0.0373 0.062 Uiso 1 1 calc R
C10C C 1.2124(3) 0.3143(3) 0.0762(2) 0.0389(11) Uani 1 1 d .
H10G H 1.2565 0.3309 0.0559 0.058 Uiso 1 1 calc R
H10H H 1.2238 0.3158 0.1177 0.058 Uiso 1 1 calc R
H10I H 1.1726 0.3569 0.0664 0.058 Uiso 1 1 calc R
C10D C 0.9820(3) 0.3653(3) 0.1641(2) 0.0438(12) Uani 1 1 d .
H10J H 1.0334 0.3719 0.1785 0.066 Uiso 1 1 calc R
H10K H 0.9497 0.3993 0.1888 0.066 Uiso 1 1 calc R
H10L H 0.9768 0.3885 0.1248 0.066 Uiso 1 1 calc R
C101 C 0.7794(3) 0.2361(3) 0.01176(18) 0.0291(9) Uani 1 1 d .
H10M H 0.7353 0.1973 0.0029 0.035 Uiso 1 1 calc R
C102 C 0.8433(2) 0.1965(3) -0.01621(16) 0.0240(8) Uani 1 1 d .
C103 C 0.8549(2) 0.1046(3) -0.01841(17) 0.0245(8) Uani 1 1 d .
C104 C 0.9124(3) 0.0679(3) -0.04351(18) 0.0301(9) Uani 1 1 d .
H104 H 0.9185 0.0045 -0.0447 0.036 Uiso 1 1 calc R
C105 C 0.9620(2) 0.1233(3) -0.06731(16) 0.0242(8) Uani 1 1 d .
C106 C 0.9554(3) 0.2166(3) -0.06545(17) 0.0275(9) Uani 1 1 d .
C107 C 0.8958(2) 0.2509(3) -0.04012(16) 0.0247(8) Uani 1 1 d .
H107 H 0.8899 0.3143 -0.0387 0.030 Uiso 1 1 calc R
C108 C 1.0123(2) 0.2768(3) -0.08995(19) 0.0302(9) Uani 1 1 d .
H108 H 1.0079 0.2686 -0.1325 0.036 Uiso 1 1 calc R
C109 C 1.0885(2) 0.2523(3) -0.07197(17) 0.0261(9) Uani 1 1 d .
C110 C 1.1481(3) 0.2442(3) -0.10299(16) 0.0293(9) Uani 1 1 d .
C111 C 1.2193(3) 0.2242(3) -0.08474(19) 0.0343(10) Uani 1 1 d .
H111 H 1.2576 0.2188 -0.1109 0.041 Uiso 1 1 calc R
C112 C 1.2310(2) 0.2135(3) -0.03247(18) 0.0295(9) Uani 1 1 d .
C113 C 1.1745(2) 0.2222(3) 0.00125(17) 0.0249(8) Uani 1 1 d .
C114 C 1.1054(2) 0.2414(3) -0.02025(18) 0.0256(8) Uani 1 1 d .
H114 H 1.0674 0.2469 0.0062 0.031 Uiso 1 1 calc R
C115 C 1.1884(2) 0.2207(3) 0.05871(16) 0.0259(9) Uani 1 1 d .
H115 H 1.2309 0.1791 0.0670 0.031 Uiso 1 1 calc R
C116 C 1.1228(2) 0.1830(3) 0.08610(17) 0.0243(8) Uani 1 1 d .
C117 C 1.1080(2) 0.0915(3) 0.08576(17) 0.0254(8) Uani 1 1 d .
C118 C 1.0475(2) 0.0564(3) 0.10951(18) 0.0271(9) Uani 1 1 d .
H118 H 1.0383 -0.0065 0.1080 0.032 Uiso 1 1 calc R
C119 C 1.0011(2) 0.1112(3) 0.13504(17) 0.0271(9) Uani 1 1 d .
C120 C 1.0128(2) 0.2049(3) 0.13626(16) 0.0236(8) Uani 1 1 d .
C121 C 1.0738(2) 0.2375(3) 0.11135(17) 0.0257(8) Uani 1 1 d .
H121 H 1.0824 0.3005 0.1117 0.031 Uiso 1 1 calc R
C122 C 0.9604(2) 0.2653(3) 0.16464(18) 0.0291(9) Uani 1 1 d .
H122 H 0.9628 0.2473 0.2060 0.035 Uiso 1 1 calc R
C123 C 0.8793(2) 0.2540(3) 0.14435(17) 0.0270(9) Uani 1 1 d .
C124 C 0.8196(3) 0.2502(3) 0.17479(17) 0.0315(10) Uani 1 1 d .
C125 C 0.7482(3) 0.2349(3) 0.15449(19) 0.0330(10) Uani 1 1 d .
H125 H 0.7091 0.2301 0.1800 0.040 Uiso 1 1 calc R
C126 C 0.7366(2) 0.2278(3) 0.10279(19) 0.0298(9) Uani 1 1 d .
C127 C 0.7943(2) 0.2346(3) 0.06937(17) 0.0269(9) Uani 1 1 d .
C128 C 0.8655(3) 0.2460(3) 0.09150(18) 0.0273(9) Uani 1 1 d .
H128 H 0.9049 0.2480 0.0661 0.033 Uiso 1 1 calc R
C129 C 1.2427(3) 0.3644(4) -0.1780(2) 0.0428(12) Uani 1 1 d .
C130 C 1.2949(3) 0.3068(4) -0.1994(2) 0.0452(12) Uani 1 1 d .
C131 C 1.3688(3) 0.3273(4) -0.1905(2) 0.0484(13) Uani 1 1 d .
H131 H 1.4041 0.2868 -0.2048 0.058 Uiso 1 1 calc R
C132 C 1.3931(4) 0.4007(4) -0.1631(2) 0.0533(15) Uani 1 1 d .
C133 C 1.3410(4) 0.4557(4) -0.1426(2) 0.0565(16) Uani 1 1 d .
H133 H 1.3570 0.5086 -0.1229 0.068 Uiso 1 1 calc R
C134 C 1.2648(4) 0.4393(4) -0.1487(2) 0.0523(14) Uani 1 1 d .
C135 C 1.2743(4) 0.2244(4) -0.2309(2) 0.0556(15) Uani 1 1 d .
H13A H 1.2414 0.1881 -0.2080 0.083 Uiso 1 1 calc R
H13B H 1.3188 0.1897 -0.2382 0.083 Uiso 1 1 calc R
H13C H 1.2489 0.2402 -0.2675 0.083 Uiso 1 1 calc R
C136 C 1.2152(5) 0.5064(5) -0.1241(3) 0.079(2) Uani 1 1 d .
H13D H 1.1834 0.5326 -0.1548 0.118 Uiso 1 1 calc R
H13E H 1.2446 0.5539 -0.1051 0.118 Uiso 1 1 calc R
H13F H 1.1846 0.4770 -0.0960 0.118 Uiso 1 1 calc R
C137 C 1.4756(4) 0.4208(6) -0.1556(4) 0.082(2) Uani 1 1 d .
H13G H 1.4998 0.4055 -0.1910 0.122 Uiso 1 1 calc R
H13H H 1.4971 0.3849 -0.1238 0.122 Uiso 1 1 calc R
H13I H 1.4827 0.4849 -0.1472 0.122 Uiso 1 1 calc R
C138 C 1.3390(3) 0.0608(3) -0.0736(2) 0.0379(11) Uani 1 1 d .
C139 C 1.2921(3) -0.0037(4) -0.0948(3) 0.0570(15) Uani 1 1 d .
C140 C 1.3016(4) -0.0292(5) -0.1452(3) 0.0665(18) Uani 1 1 d .
H140 H 1.2724 -0.0763 -0.1618 0.080 Uiso 1 1 calc R
C141 C 1.3530(3) 0.0104(4) -0.1748(3) 0.0533(14) Uani 1 1 d .
C142 C 1.3981(3) 0.0757(4) -0.1534(2) 0.0493(13) Uani 1 1 d .
H142 H 1.4342 0.1011 -0.1768 0.059 Uiso 1 1 calc R
C143 C 1.3928(3) 0.1030(4) -0.1032(2) 0.0436(12) Uani 1 1 d .
C144 C 1.2282(5) -0.0496(6) -0.0666(4) 0.098(3) Uani 1 1 d .
H14A H 1.2317 -0.1148 -0.0720 0.147 Uiso 1 1 calc R
H14B H 1.1815 -0.0278 -0.0841 0.147 Uiso 1 1 calc R
H14C H 1.2304 -0.0358 -0.0255 0.147 Uiso 1 1 calc R
C145 C 1.3603(4) -0.0173(6) -0.2297(3) 0.078(2) Uani 1 1 d .
H14D H 1.3815 -0.0779 -0.2297 0.117 Uiso 1 1 calc R
H14E H 1.3929 0.0242 -0.2492 0.117 Uiso 1 1 calc R
H14F H 1.3117 -0.0181 -0.2500 0.117 Uiso 1 1 calc R
C146 C 1.4437(4) 0.1766(4) -0.0831(3) 0.0594(17) Uani 1 1 d .
H14G H 1.4713 0.1984 -0.1155 0.089 Uiso 1 1 calc R
H14H H 1.4782 0.1536 -0.0531 0.089 Uiso 1 1 calc R
H14I H 1.4150 0.2261 -0.0677 0.089 Uiso 1 1 calc R
C147 C 0.6263(3) 0.0782(3) 0.1420(2) 0.0413(11) Uani 1 1 d .
C148 C 0.6761(3) 0.0149(4) 0.1634(3) 0.0482(13) Uani 1 1 d .
C149 C 0.6645(3) -0.0143(4) 0.2125(3) 0.0529(14) Uani 1 1 d .
H149 H 0.6964 -0.0584 0.2297 0.063 Uiso 1 1 calc R
C150 C 0.6071(3) 0.0166(4) 0.2408(3) 0.0538(14) Uani 1 1 d .
C151 C 0.5603(3) 0.0790(4) 0.2180(3) 0.0546(15) Uani 1 1 d .
H151 H 0.5204 0.0986 0.2398 0.066 Uiso 1 1 calc R
C152 C 0.5675(3) 0.1118(4) 0.1697(3) 0.0458(12) Uani 1 1 d .
C153 C 0.7435(4) -0.0225(5) 0.1387(3) 0.0673(17) Uani 1 1 d .
H15A H 0.7705 -0.0590 0.1678 0.101 Uiso 1 1 calc R
H15B H 0.7750 0.0268 0.1266 0.101 Uiso 1 1 calc R
H15C H 0.7295 -0.0602 0.1055 0.101 Uiso 1 1 calc R
C154 C 0.5979(4) -0.0178(5) 0.2945(3) 0.0682(18) Uani 1 1 d .
H15D H 0.5765 -0.0782 0.2912 0.102 Uiso 1 1 calc R
H15E H 0.5648 0.0214 0.3153 0.102 Uiso 1 1 calc R
H15F H 0.6459 -0.0212 0.3155 0.102 Uiso 1 1 calc R
C155 C 0.5128(4) 0.1823(5) 0.1491(3) 0.072(2) Uani 1 1 d .
H15G H 0.4832 0.2013 0.1810 0.107 Uiso 1 1 calc R
H15H H 0.4803 0.1573 0.1184 0.107 Uiso 1 1 calc R
H15I H 0.5393 0.2343 0.1345 0.107 Uiso 1 1 calc R
C156 C 0.7161(3) 0.3648(4) 0.2453(2) 0.0445(12) Uani 1 1 d .
C157 C 0.6637(3) 0.3088(4) 0.2676(2) 0.0459(12) Uani 1 1 d .
C158 C 0.5904(3) 0.3241(4) 0.2580(2) 0.0514(14) Uani 1 1 d .
H158 H 0.5562 0.2834 0.2736 0.062 Uiso 1 1 calc R
C159 C 0.5642(4) 0.3955(4) 0.2271(3) 0.0581(16) Uani 1 1 d .
C160 C 0.6163(4) 0.4485(4) 0.2055(3) 0.0653(18) Uani 1 1 d .
H160 H 0.6000 0.4985 0.1830 0.078 Uiso 1 1 calc R
C161 C 0.6925(4) 0.4357(4) 0.2135(3) 0.0557(15) Uani 1 1 d .
C162 C 0.4844(4) 0.4127(6) 0.2177(3) 0.080(2) Uani 1 1 d .
H16A H 0.4570 0.3571 0.2241 0.121 Uiso 1 1 calc R
H16B H 0.4743 0.4334 0.1783 0.121 Uiso 1 1 calc R
H16C H 0.4690 0.4589 0.2446 0.121 Uiso 1 1 calc R
C163 C 0.6838(4) 0.2308(5) 0.3028(3) 0.074(2) Uani 1 1 d .
H16D H 0.7201 0.1944 0.2833 0.111 Uiso 1 1 calc R
H16E H 0.6397 0.1945 0.3088 0.111 Uiso 1 1 calc R
H16F H 0.7051 0.2510 0.3400 0.111 Uiso 1 1 calc R
C164 C 0.7424(5) 0.4991(6) 0.1853(4) 0.102(3) Uani 1 1 d .
H16G H 0.7688 0.5356 0.2146 0.153 Uiso 1 1 calc R
H16H H 0.7134 0.5384 0.1592 0.153 Uiso 1 1 calc R
H16I H 0.7780 0.4651 0.1636 0.153 Uiso 1 1 calc R
S201 S 0.13082(8) 0.40296(9) 0.41081(6) 0.0476(3) Uani 1 1 d .
S202 S 0.36535(7) 0.16678(9) 0.29377(5) 0.0407(3) Uani 1 1 d .
S203 S 0.81019(7) 0.42825(8) 0.64022(5) 0.0397(3) Uani 1 1 d .
S204 S 0.58760(8) 0.18173(9) 0.76876(6) 0.0452(3) Uani 1 1 d .
O201 O 0.4516(2) 0.10686(19) 0.65364(14) 0.0355(7) Uani 1 1 d .
H201 H 0.4786 0.1334 0.6784 0.053 Uiso 1 1 calc R
O202 O 0.29447(19) 0.1449(2) 0.50664(13) 0.0349(7) Uani 1 1 d .
H202 H 0.3036 0.0896 0.5051 0.052 Uiso 1 1 calc R
O203 O 0.17850(18) 0.3180(2) 0.43208(14) 0.0350(7) Uani 1 1 d .
O204 O 0.36527(18) 0.2704(2) 0.31099(12) 0.0331(7) Uani 1 1 d .
O205 O 0.5039(2) 0.10135(19) 0.41101(13) 0.0338(7) Uani 1 1 d .
H205 H 0.4649 0.1223 0.3954 0.051 Uiso 1 1 calc R
O206 O 0.6623(2) 0.15997(19) 0.55603(13) 0.0350(7) Uani 1 1 d .
H206 H 0.6645 0.1037 0.5534 0.053 Uiso 1 1 calc R
O207 O 0.76826(18) 0.3351(2) 0.62875(13) 0.0337(7) Uani 1 1 d .
O208 O 0.5828(2) 0.2838(2) 0.74899(13) 0.0396(8) Uani 1 1 d .
O209 O 0.1576(3) 0.4821(3) 0.4369(2) 0.0713(13) Uani 1 1 d .
O210 O 0.1315(2) 0.4041(3) 0.35651(17) 0.0582(11) Uani 1 1 d .
O212 O 0.4073(2) 0.1176(2) 0.33104(17) 0.0504(10) Uani 1 1 d .
O211 O 0.3933(2) 0.1703(3) 0.24412(17) 0.0620(12) Uani 1 1 d .
O213 O 0.8819(2) 0.4122(3) 0.62381(15) 0.0554(10) Uani 1 1 d .
O214 O 0.7681(2) 0.4992(2) 0.61717(14) 0.0505(9) Uani 1 1 d .
O215 O 0.5512(2) 0.1268(2) 0.73079(16) 0.0520(10) Uani 1 1 d .
O216 O 0.5574(3) 0.1862(3) 0.81718(17) 0.0689(13) Uani 1 1 d .
C20A C 0.4370(3) 0.3945(3) 0.6877(2) 0.0383(11) Uani 1 1 d .
H20A H 0.4463 0.4361 0.6563 0.057 Uiso 1 1 calc R
H20B H 0.4640 0.4148 0.7227 0.057 Uiso 1 1 calc R
H20C H 0.3841 0.3931 0.6942 0.057 Uiso 1 1 calc R
C20B C 0.2874(3) 0.4321(3) 0.5284(2) 0.0439(12) Uani 1 1 d .
H20D H 0.3375 0.4549 0.5240 0.066 Uiso 1 1 calc R
H20E H 0.2727 0.4431 0.5677 0.066 Uiso 1 1 calc R
H20F H 0.2532 0.4631 0.5013 0.066 Uiso 1 1 calc R
C20C C 0.5067(3) 0.3888(3) 0.37082(19) 0.0350(10) Uani 1 1 d .
H20G H 0.4963 0.4307 0.4018 0.052 Uiso 1 1 calc R
H20H H 0.4787 0.4067 0.3357 0.052 Uiso 1 1 calc R
H20I H 0.5596 0.3900 0.3640 0.052 Uiso 1 1 calc R
C20D C 0.6481(3) 0.4457(3) 0.5291(2) 0.0462(13) Uani 1 1 d .
H20J H 0.5965 0.4627 0.5332 0.069 Uiso 1 1 calc R
H20K H 0.6615 0.4561 0.4894 0.069 Uiso 1 1 calc R
H20L H 0.6799 0.4820 0.5551 0.069 Uiso 1 1 calc R
C201 C 0.4629(2) 0.3008(3) 0.67204(18) 0.0283(9) Uani 1 1 d .
H20M H 0.4589 0.2635 0.7074 0.034 Uiso 1 1 calc R
C202 C 0.4161(2) 0.2589(3) 0.62909(18) 0.0261(8) Uani 1 1 d .
C203 C 0.4157(3) 0.1670(3) 0.62102(18) 0.0277(9) Uani 1 1 d .
C204 C 0.3766(3) 0.1283(3) 0.58037(19) 0.0290(9) Uani 1 1 d .
H204 H 0.3778 0.0651 0.5749 0.035 Uiso 1 1 calc R
C205 C 0.3349(2) 0.1810(3) 0.54699(18) 0.0269(9) Uani 1 1 d .
C206 C 0.3333(2) 0.2743(3) 0.55293(18) 0.0267(9) Uani 1 1 d .
C207 C 0.3744(2) 0.3099(3) 0.59384(18) 0.0277(9) Uani 1 1 d .
H207 H 0.3747 0.3734 0.5987 0.033 Uiso 1 1 calc R
C208 C 0.2855(3) 0.3325(3) 0.51633(18) 0.0293(9) Uani 1 1 d .
H208 H 0.2335 0.3112 0.5188 0.035 Uiso 1 1 calc R
C209 C 0.3069(2) 0.3184(3) 0.46095(18) 0.0272(9) Uani 1 1 d .
C210 C 0.2541(2) 0.3136(3) 0.42071(19) 0.0296(9) Uani 1 1 d .
C211 C 0.2734(3) 0.2972(3) 0.37143(19) 0.0316(9) Uani 1 1 d .
H211 H 0.2377 0.2917 0.3405 0.038 Uiso 1 1 calc R
C212 C 0.3463(3) 0.2871(3) 0.36235(18) 0.0306(9) Uani 1 1 d .
C213 C 0.4031(3) 0.2938(3) 0.39961(18) 0.0283(9) Uani 1 1 d .
C214 C 0.3798(3) 0.3089(3) 0.44915(18) 0.0288(9) Uani 1 1 d .
H214 H 0.4153 0.3140 0.4802 0.035 Uiso 1 1 calc R
C215 C 0.4840(2) 0.2927(3) 0.38801(17) 0.0269(9) Uani 1 1 d .
H215 H 0.4897 0.2536 0.3536 0.032 Uiso 1 1 calc R
C216 C 0.5322(2) 0.2576(3) 0.43263(17) 0.0245(8) Uani 1 1 d .
C217 C 0.5380(3) 0.1647(3) 0.44185(17) 0.0266(9) Uani 1 1 d .
C218 C 0.5794(3) 0.1312(3) 0.48345(17) 0.0290(9) Uani 1 1 d .
H218 H 0.5820 0.0684 0.4905 0.035 Uiso 1 1 calc R
C219 C 0.6182(2) 0.1910(3) 0.51589(17) 0.0268(9) Uani 1 1 d .
C220 C 0.6150(2) 0.2834(3) 0.50787(18) 0.0269(9) Uani 1 1 d .
C221 C 0.5716(2) 0.3144(3) 0.46639(18) 0.0268(9) Uani 1 1 d .
H221 H 0.5679 0.3774 0.4601 0.032 Uiso 1 1 calc R
C222 C 0.6582(3) 0.3472(3) 0.54367(18) 0.0292(9) Uani 1 1 d .
H222 H 0.7116 0.3320 0.5410 0.035 Uiso 1 1 calc R
C223 C 0.6389(3) 0.3319(3) 0.59819(18) 0.0284(9) Uani 1 1 d .
C224 C 0.6933(3) 0.3276(3) 0.63835(19) 0.0297(9) Uani 1 1 d .
C225 C 0.6752(3) 0.3097(3) 0.68820(19) 0.0327(10) Uani 1 1 d .
H225 H 0.7113 0.3034 0.7187 0.039 Uiso 1 1 calc R
C226 C 0.6003(3) 0.2994(3) 0.69764(17) 0.0300(9) Uani 1 1 d .
C227 C 0.5449(3) 0.3050(3) 0.66065(18) 0.0276(9) Uani 1 1 d .
C228 C 0.5662(2) 0.3212(3) 0.61098(17) 0.0254(8) Uani 1 1 d .
H228 H 0.5298 0.3263 0.5806 0.030 Uiso 1 1 calc R
C229 C 0.0452(3) 0.3697(4) 0.4314(2) 0.0497(13) Uani 1 1 d .
C230 C 0.0263(4) 0.3887(5) 0.4822(3) 0.0708(19) Uani 1 1 d .
C231 C -0.0418(4) 0.3675(7) 0.4963(3) 0.098(3) Uani 1 1 d .
H231 H -0.0551 0.3848 0.5336 0.118 Uiso 1 1 calc R
C232 C -0.0931(4) 0.3251(7) 0.4644(4) 0.094(3) Uani 1 1 d .
C233 C -0.0740(4) 0.3025(5) 0.4172(4) 0.083(2) Uani 1 1 d .
H233 H -0.1073 0.2688 0.3931 0.099 Uiso 1 1 calc R
C234 C -0.0055(3) 0.3241(4) 0.3973(3) 0.0573(15) Uani 1 1 d .
C235 C 0.0801(5) 0.4281(8) 0.5221(3) 0.111(3) Uani 1 1 d .
H23A H 0.1291 0.4036 0.5152 0.166 Uiso 1 1 calc R
H23B H 0.0672 0.4140 0.5615 0.166 Uiso 1 1 calc R
H23C H 0.0807 0.4935 0.5169 0.166 Uiso 1 1 calc R
C236 C -0.1700(5) 0.3045(11) 0.4826(5) 0.162(6) Uani 1 1 d .
H23D H -0.2053 0.3451 0.4628 0.243 Uiso 0.50 1 calc PR
H23E H -0.1722 0.3129 0.5242 0.243 Uiso 0.50 1 calc PR
H23F H -0.1825 0.2421 0.4727 0.243 Uiso 0.50 1 calc PR
C237 C 0.0095(4) 0.2985(6) 0.3426(4) 0.087(2) Uani 1 1 d .
H23G H 0.0311 0.3492 0.3224 0.131 Uiso 1 1 calc R
H23H H -0.0363 0.2797 0.3221 0.131 Uiso 1 1 calc R
H23I H 0.0444 0.2482 0.3441 0.131 Uiso 1 1 calc R
C238 C 0.2722(3) 0.1355(3) 0.2922(2) 0.0359(10) Uani 1 1 d .
C239 C 0.2425(3) 0.0875(3) 0.3324(2) 0.0442(12) Uani 1 1 d .
C240 C 0.1676(4) 0.0684(4) 0.3286(2) 0.0516(14) Uani 1 1 d .
H240 H 0.1482 0.0312 0.3574 0.062 Uiso 1 1 calc R
C241 C 0.1215(3) 0.0985(4) 0.2876(3) 0.0509(14) Uani 1 1 d .
C242 C 0.1524(3) 0.1449(4) 0.2500(3) 0.0525(14) Uani 1 1 d .
H242 H 0.1219 0.1677 0.2192 0.063 Uiso 1 1 calc R
C243 C 0.2276(3) 0.1656(3) 0.2501(2) 0.0448(12) Uani 1 1 d .
C244 C 0.2846(4) 0.0557(4) 0.3797(2) 0.0622(17) Uani 1 1 d .
H24A H 0.3189 0.0096 0.3671 0.093 Uiso 1 1 calc R
H24B H 0.2519 0.0295 0.4075 0.093 Uiso 1 1 calc R
H24C H 0.3124 0.1055 0.3976 0.093 Uiso 1 1 calc R
C245 C 0.0399(4) 0.0769(5) 0.2853(3) 0.0672(18) Uani 1 1 d .
H24D H 0.0327 0.0132 0.2759 0.101 Uiso 1 1 calc R
H24E H 0.0144 0.1140 0.2559 0.101 Uiso 1 1 calc R
H24F H 0.0197 0.0894 0.3228 0.101 Uiso 1 1 calc R
C246 C 0.2547(5) 0.2181(5) 0.2056(3) 0.077(2) Uani 1 1 d .
H24G H 0.2783 0.2723 0.2218 0.115 Uiso 1 1 calc R
H24H H 0.2138 0.2354 0.1790 0.115 Uiso 1 1 calc R
H24I H 0.2909 0.1832 0.1850 0.115 Uiso 1 1 calc R
C247 C 0.8104(3) 0.4372(3) 0.70693(19) 0.0347(10) Uani 1 1 d .
C248 C 0.8637(3) 0.3897(3) 0.7370(2) 0.0384(10) Uani 1 1 d .
C249 C 0.8636(3) 0.3978(3) 0.7894(2) 0.0421(11) Uani 1 1 d .
H249 H 0.8994 0.3672 0.8132 0.051 Uiso 1 1 calc R
C250 C 0.8127(3) 0.4501(3) 0.8132(2) 0.0419(11) Uani 1 1 d .
C251 C 0.7593(3) 0.4953(3) 0.78323(19) 0.0400(11) Uani 1 1 d .
H251 H 0.7242 0.5301 0.8026 0.048 Uiso 1 1 calc R
C252 C 0.7566(3) 0.4909(3) 0.72971(19) 0.0367(10) Uani 1 1 d .
C253 C 0.9224(4) 0.3259(5) 0.7157(3) 0.0620(16) Uani 1 1 d .
H25A H 0.9442 0.2917 0.7482 0.093 Uiso 1 1 calc R
H25B H 0.9610 0.3606 0.6978 0.093 Uiso 1 1 calc R
H25C H 0.8997 0.2842 0.6875 0.093 Uiso 1 1 calc R
C254 C 0.8116(4) 0.4587(4) 0.8704(2) 0.0550(14) Uani 1 1 d .
H25D H 0.8320 0.4043 0.8888 0.083 Uiso 1 1 calc R
H25E H 0.7607 0.4673 0.8816 0.083 Uiso 1 1 calc R
H25F H 0.8414 0.5108 0.8827 0.083 Uiso 1 1 calc R
C255 C 0.6940(3) 0.5405(4) 0.7025(2) 0.0504(13) Uani 1 1 d .
H25G H 0.6639 0.5661 0.7323 0.076 Uiso 1 1 calc R
H25H H 0.6638 0.4993 0.6785 0.076 Uiso 1 1 calc R
H25I H 0.7126 0.5889 0.6787 0.076 Uiso 1 1 calc R
C256 C 0.6823(3) 0.1570(3) 0.7737(2) 0.0402(11) Uani 1 1 d .
C257 C 0.7155(3) 0.1074(3) 0.7351(2) 0.0451(13) Uani 1 1 d .
C258 C 0.7914(4) 0.0915(4) 0.7419(2) 0.0505(14) Uani 1 1 d .
H258 H 0.8137 0.0558 0.7138 0.061 Uiso 1 1 calc R
C259 C 0.8328(3) 0.1217(4) 0.7832(3) 0.0512(14) Uani 1 1 d .
C260 C 0.7973(4) 0.1719(4) 0.8195(2) 0.0496(14) Uani 1 1 d .
H260 H 0.8252 0.1973 0.8509 0.060 Uiso 1 1 calc R
C261 C 0.7248(3) 0.1898(4) 0.8154(2) 0.0461(13) Uani 1 1 d .
C262 C 0.6776(4) 0.0688(4) 0.6873(2) 0.0581(16) Uani 1 1 d .
H26A H 0.6385 0.0293 0.7002 0.087 Uiso 1 1 calc R
H26B H 0.7122 0.0338 0.6652 0.087 Uiso 1 1 calc R
H26C H 0.6557 0.1165 0.6630 0.087 Uiso 1 1 calc R
C263 C 0.9147(4) 0.1045(5) 0.7882(3) 0.0712(19) Uani 1 1 d .
H26D H 0.9411 0.1581 0.7760 0.107 Uiso 1 1 calc R
H26E H 0.9269 0.0536 0.7636 0.107 Uiso 1 1 calc R
H26F H 0.9294 0.0904 0.8282 0.107 Uiso 1 1 calc R
C264 C 0.6945(5) 0.2500(6) 0.8567(3) 0.081(2) Uani 1 1 d .
H26G H 0.6670 0.2981 0.8366 0.121 Uiso 1 1 calc R
H26H H 0.7347 0.2762 0.8808 0.121 Uiso 1 1 calc R
H26I H 0.6613 0.2165 0.8809 0.121 Uiso 1 1 calc R
O1 O 0.1091(5) -0.0608(6) 0.4367(3) 0.105(3) Uani 0.75 1 d P
O2 O 0.9384(6) 0.6131(5) 0.5778(4) 0.079(3) Uani 0.50 1 d P
O3 O 1.1779(6) 0.2638(5) -0.3728(3) 0.115(3) Uani 0.75 1 d P
O4 O 0.8849(6) 0.5959(4) 0.4865(2) 0.121(4) Uani 0.75 1 d P
O5 O 0.8540(5) 0.1273(5) 0.6007(3) 0.130(3) Uani 1 1 d .
O6 O 0.0190(6) 0.0892(7) 0.4353(4) 0.074(3) Uani 0.50 1 d PD
C11J C 1.4048(11) -0.0443(10) 0.1172(7) 0.091(5) Uani 0.50 1 d PD
O11A O 1.0416(7) 0.6587(6) 0.4803(4) 0.122(5) Uani 0.60 1 d P
O13 O 1.3613(7) 0.0423(7) 0.1357(4) 0.103(5) Uani 0.50 1 d PD
C6 C 0.0895(14) 0.1088(15) 0.4704(10) 0.080(10) Uani 0.25 1 d PD
C6A C 0.0654(15) 0.0245(15) 0.4617(13) 0.13(2) Uani 0.25 1 d PD
C8 C 0.9499(14) 0.6742(13) 0.5359(8) 0.104(7) Uani 0.50 1 d P
C9 C 1.096(2) 0.240(2) -0.3595(10) 0.104(10) Uani 0.30 1 d P
C12J C 0.9933(10) 0.6584(11) 0.5375(8) 0.086(4) Uiso 0.60 1 d P
C15 C 0.9161(13) 0.6109(17) 0.5355(11) 0.088(6) Uiso 0.40 1 d P

loop_
_atom_site_aniso_label
_atom_site_aniso_U_11
_atom_site_aniso_U_22
_atom_site_aniso_U_33
_atom_site_aniso_U_23
_atom_site_aniso_U_13
_atom_site_aniso_U_12
S101 0.0562(9) 0.0765(10) 0.0290(6) 0.0189(6) 0.0083(6) 0.0092(7)
S102 0.0285(6) 0.0463(7) 0.0404(6) 0.0059(5) 0.0073(5) 0.0041(5)
S103 0.0513(8) 0.0857(11) 0.0343(7) -0.0233(7) 0.0091(6) -0.0022(8)
S104 0.0327(6) 0.0552(7) 0.0426(7) -0.0063(5) 0.0083(5) -0.0090(5)
O101 0.043(2) 0.0260(15) 0.0342(17) 0.0002(12) 0.0142(14) -0.0022(13)
O102 0.0418(18) 0.0279(15) 0.0257(15) -0.0039(12) 0.0085(13) 0.0012(13)
O103 0.045(2) 0.058(2) 0.0166(14) 0.0023(13) 0.0042(14) -0.0011(16)
O104 0.0289(16) 0.0425(17) 0.0272(15) 0.0011(12) 0.0046(13) -0.0023(13)
O105 0.0400(19) 0.0253(15) 0.0349(16) -0.0047(12) 0.0145(14) -0.0042(13)
O106 0.0376(18) 0.0265(15) 0.0312(15) -0.0013(12) 0.0138(13) -0.0046(13)
O107 0.043(2) 0.060(2) 0.0209(15) -0.0036(14) 0.0064(14) 0.0073(16)
O108 0.0286(17) 0.0469(18) 0.0280(15) -0.0019(13) 0.0032(13) 0.0017(13)
O109 0.071(3) 0.076(3) 0.055(2) 0.028(2) 0.020(2) 0.031(2)
O110 0.066(3) 0.138(4) 0.025(2) 0.015(2) -0.0026(19) 0.000(3)
O111 0.0335(19) 0.076(3) 0.048(2) 0.0117(18) -0.0017(16) 0.0115(18)
O112 0.042(2) 0.0441(19) 0.047(2) 0.0127(15) 0.0139(16) 0.0037(15)
O113 0.076(3) 0.152(5) 0.0225(19) -0.022(2) 0.004(2) 0.012(3)
O114 0.065(3) 0.087(3) 0.071(3) -0.045(2) 0.030(2) -0.032(2)
O115 0.050(2) 0.046(2) 0.054(2) -0.0141(16) 0.0225(17) -0.0151(16)
O116 0.039(2) 0.089(3) 0.050(2) -0.009(2) -0.0017(18) -0.018(2)
C10A 0.048(3) 0.028(2) 0.028(2) 0.0009(16) 0.0062(19) 0.0116(19)
C10B 0.040(3) 0.027(2) 0.056(3) 0.015(2) 0.007(2) 0.0033(19)
C10C 0.054(3) 0.033(2) 0.029(2) -0.0050(17) 0.007(2) -0.016(2)
C10D 0.043(3) 0.031(2) 0.057(3) -0.019(2) 0.011(2) -0.004(2)
C101 0.033(2) 0.027(2) 0.027(2) 0.0022(16) 0.0020(18) 0.0039(17)
C102 0.029(2) 0.028(2) 0.0141(16) -0.0008(14) 0.0003(15) -0.0006(17)
C103 0.030(2) 0.023(2) 0.0207(18) 0.0032(14) 0.0015(16) -0.0030(16)
C104 0.044(3) 0.023(2) 0.0234(19) -0.0022(15) 0.0010(18) 0.0004(18)
C105 0.027(2) 0.030(2) 0.0149(16) 0.0022(14) 0.0016(15) 0.0041(17)
C106 0.036(2) 0.026(2) 0.0192(18) 0.0011(15) -0.0027(17) -0.0002(17)
C107 0.027(2) 0.026(2) 0.0202(18) 0.0040(15) -0.0028(16) -0.0006(16)
C108 0.030(2) 0.033(2) 0.028(2) 0.0102(16) 0.0052(17) -0.0018(18)
C109 0.034(2) 0.0232(19) 0.0208(19) 0.0008(15) 0.0027(17) -0.0024(17)
C110 0.036(3) 0.037(2) 0.0150(18) 0.0020(15) 0.0043(17) -0.0025(19)
C111 0.040(3) 0.037(2) 0.027(2) -0.0013(17) 0.0072(19) 0.000(2)
C112 0.033(2) 0.030(2) 0.026(2) 0.0011(16) 0.0017(18) -0.0032(17)
C113 0.033(2) 0.0201(19) 0.0222(18) -0.0031(14) 0.0051(16) -0.0009(16)
C114 0.028(2) 0.025(2) 0.0243(19) 0.0005(15) 0.0088(17) -0.0014(16)
C115 0.034(2) 0.029(2) 0.0150(17) 0.0019(14) 0.0027(16) -0.0048(17)
C116 0.030(2) 0.0235(19) 0.0196(18) 0.0023(14) -0.0034(16) -0.0021(16)
C117 0.033(2) 0.0231(19) 0.0205(18) -0.0030(14) 0.0011(16) 0.0013(17)
C118 0.030(2) 0.0218(19) 0.029(2) 0.0004(15) 0.0026(18) -0.0026(17)
C119 0.031(2) 0.029(2) 0.0205(18) 0.0041(15) 0.0003(17) -0.0009(17)
C120 0.023(2) 0.030(2) 0.0174(17) -0.0036(14) -0.0013(15) 0.0014(16)
C121 0.031(2) 0.0220(19) 0.0241(19) -0.0007(14) -0.0018(17) -0.0014(16)
C122 0.030(2) 0.029(2) 0.028(2) -0.0063(16) 0.0011(18) -0.0011(17)
C123 0.035(2) 0.0215(19) 0.0244(19) -0.0040(15) 0.0022(17) 0.0025(17)
C124 0.042(3) 0.035(2) 0.0175(18) -0.0010(16) 0.0012(18) -0.0001(19)
C125 0.034(3) 0.038(2) 0.028(2) 0.0011(17) 0.0116(19) 0.0011(19)
C126 0.025(2) 0.032(2) 0.032(2) -0.0057(16) 0.0033(18) 0.0006(17)
C127 0.037(2) 0.0218(19) 0.0224(19) -0.0020(14) 0.0052(17) 0.0013(17)
C128 0.032(2) 0.026(2) 0.024(2) -0.0004(15) -0.0001(17) 0.0011(17)
C129 0.055(3) 0.049(3) 0.026(2) 0.007(2) 0.016(2) 0.004(2)
C130 0.060(4) 0.049(3) 0.027(2) 0.003(2) 0.010(2) 0.000(3)
C131 0.057(4) 0.047(3) 0.043(3) -0.001(2) 0.014(3) -0.005(2)
C132 0.068(4) 0.054(3) 0.039(3) 0.004(2) 0.010(3) -0.014(3)
C133 0.087(5) 0.044(3) 0.040(3) -0.002(2) 0.019(3) -0.011(3)
C134 0.073(4) 0.047(3) 0.038(3) 0.003(2) 0.018(3) 0.000(3)
C135 0.066(4) 0.065(4) 0.036(3) -0.012(2) 0.009(3) 0.001(3)
C136 0.095(6) 0.076(5) 0.068(5) -0.022(4) 0.031(4) 0.008(4)
C137 0.080(5) 0.091(5) 0.074(5) -0.024(4) 0.014(4) -0.030(4)
C138 0.026(2) 0.046(3) 0.042(3) -0.003(2) 0.007(2) 0.003(2)
C139 0.054(4) 0.061(4) 0.057(3) -0.013(3) 0.021(3) -0.021(3)
C140 0.061(4) 0.072(4) 0.068(4) -0.026(3) 0.027(3) -0.022(3)
C141 0.038(3) 0.066(4) 0.057(3) -0.023(3) 0.008(3) 0.009(3)
C142 0.037(3) 0.066(4) 0.047(3) -0.008(3) 0.020(2) 0.003(3)
C143 0.035(3) 0.049(3) 0.047(3) -0.005(2) 0.007(2) -0.003(2)
C144 0.088(6) 0.127(7) 0.082(5) -0.028(5) 0.035(4) -0.075(5)
C145 0.061(4) 0.115(6) 0.058(4) -0.035(4) 0.014(3) 0.010(4)
C146 0.056(4) 0.083(4) 0.041(3) -0.007(3) 0.022(3) -0.031(3)
C147 0.035(3) 0.044(3) 0.047(3) 0.001(2) 0.013(2) -0.005(2)
C148 0.027(3) 0.055(3) 0.063(4) 0.001(3) 0.008(2) 0.000(2)
C149 0.038(3) 0.060(3) 0.062(4) 0.025(3) 0.007(3) 0.003(2)
C150 0.043(3) 0.063(4) 0.055(3) 0.013(3) 0.010(3) -0.003(3)
C151 0.039(3) 0.072(4) 0.054(3) 0.017(3) 0.021(3) 0.009(3)
C152 0.028(3) 0.056(3) 0.055(3) 0.003(2) 0.013(2) 0.004(2)
C153 0.051(4) 0.081(4) 0.072(4) -0.002(3) 0.018(3) 0.015(3)
C154 0.054(4) 0.090(5) 0.061(4) 0.029(3) 0.013(3) 0.001(3)
C155 0.065(4) 0.081(5) 0.071(4) 0.022(4) 0.028(4) 0.031(4)
C156 0.055(3) 0.051(3) 0.028(2) -0.010(2) 0.014(2) 0.002(2)
C157 0.051(3) 0.061(3) 0.027(2) -0.002(2) 0.013(2) 0.004(3)
C158 0.055(4) 0.059(3) 0.042(3) 0.004(2) 0.023(3) 0.008(3)
C159 0.064(4) 0.059(4) 0.053(3) 0.009(3) 0.025(3) 0.014(3)
C160 0.081(5) 0.057(4) 0.059(4) 0.020(3) 0.018(3) 0.013(3)
C161 0.073(4) 0.052(3) 0.045(3) 0.005(2) 0.027(3) -0.002(3)
C162 0.073(5) 0.098(5) 0.071(5) 0.015(4) 0.015(4) 0.049(4)
C163 0.086(5) 0.084(5) 0.052(4) 0.026(3) 0.005(3) 0.012(4)
C164 0.115(7) 0.091(6) 0.103(7) 0.029(5) 0.042(6) -0.025(5)
S201 0.0414(7) 0.0510(7) 0.0510(8) 0.0120(6) 0.0096(6) 0.0160(6)
S202 0.0372(7) 0.0520(7) 0.0327(6) -0.0123(5) -0.0011(5) 0.0106(5)
S203 0.0438(7) 0.0446(6) 0.0310(5) 0.0057(5) 0.0042(5) -0.0138(5)
S204 0.0482(8) 0.0567(8) 0.0304(6) 0.0126(5) 0.0003(5) -0.0173(6)
O201 0.051(2) 0.0257(15) 0.0289(16) -0.0012(12) -0.0064(14) 0.0026(14)
O202 0.048(2) 0.0299(15) 0.0258(15) -0.0003(12) -0.0052(14) 0.0028(14)
O203 0.0346(18) 0.0413(17) 0.0296(16) 0.0059(13) 0.0077(13) 0.0061(14)
O204 0.0378(17) 0.0419(17) 0.0197(14) -0.0029(12) 0.0028(12) 0.0021(14)
O205 0.050(2) 0.0236(14) 0.0271(16) 0.0002(11) -0.0064(14) -0.0030(13)
O206 0.051(2) 0.0257(15) 0.0277(16) -0.0002(12) -0.0049(14) 0.0033(14)
O207 0.0337(18) 0.0407(17) 0.0272(15) -0.0005(12) 0.0051(13) -0.0069(13)
O208 0.049(2) 0.053(2) 0.0172(14) 0.0001(12) 0.0091(14) -0.0139(16)
O209 0.087(3) 0.037(2) 0.090(3) -0.002(2) 0.008(3) 0.012(2)
O210 0.043(2) 0.089(3) 0.043(2) 0.029(2) 0.0113(17) 0.017(2)
O212 0.054(2) 0.044(2) 0.051(2) -0.0162(16) -0.0227(18) 0.0149(17)
O211 0.058(3) 0.097(3) 0.0325(19) -0.0228(19) 0.0145(18) 0.007(2)
O213 0.048(2) 0.084(3) 0.0357(18) 0.0040(18) 0.0152(16) -0.0142(19)
O214 0.072(3) 0.047(2) 0.0316(17) 0.0141(14) -0.0056(16) -0.0133(18)
O215 0.058(2) 0.050(2) 0.046(2) 0.0171(16) -0.0191(18) -0.0253(18)
O216 0.064(3) 0.110(4) 0.034(2) 0.028(2) 0.0144(19) -0.018(2)
C20A 0.050(3) 0.033(2) 0.032(2) -0.0100(18) 0.004(2) 0.006(2)
C20B 0.059(3) 0.037(3) 0.036(2) 0.0011(19) 0.003(2) 0.013(2)
C20C 0.047(3) 0.031(2) 0.028(2) 0.0059(17) 0.004(2) -0.005(2)
C20D 0.077(4) 0.031(2) 0.030(2) 0.0004(18) -0.007(2) -0.026(2)
C201 0.032(2) 0.026(2) 0.027(2) -0.0013(16) 0.0093(17) -0.0005(17)
C202 0.027(2) 0.025(2) 0.027(2) -0.0009(15) 0.0092(17) -0.0007(17)
C203 0.033(2) 0.024(2) 0.026(2) 0.0017(15) 0.0095(18) 0.0051(17)
C204 0.034(2) 0.0198(19) 0.033(2) -0.0007(16) 0.0054(19) 0.0016(17)
C205 0.030(2) 0.023(2) 0.028(2) -0.0019(15) 0.0035(17) -0.0028(17)
C206 0.030(2) 0.028(2) 0.0222(19) 0.0014(15) 0.0100(16) 0.0008(17)
C207 0.037(2) 0.0200(19) 0.027(2) 0.0003(15) 0.0117(18) 0.0024(17)
C208 0.036(2) 0.027(2) 0.026(2) -0.0005(15) 0.0087(17) 0.0081(18)
C209 0.033(2) 0.022(2) 0.027(2) 0.0000(15) 0.0084(17) 0.0009(17)
C210 0.030(2) 0.030(2) 0.029(2) 0.0032(16) 0.0057(17) 0.0072(17)
C211 0.039(3) 0.029(2) 0.027(2) 0.0016(17) 0.0023(18) 0.0038(19)
C212 0.036(2) 0.030(2) 0.026(2) 0.0013(16) 0.0049(18) 0.0046(18)
C213 0.037(2) 0.023(2) 0.025(2) 0.0025(15) 0.0048(18) 0.0035(17)
C214 0.036(2) 0.027(2) 0.025(2) 0.0018(15) 0.0043(17) 0.0033(17)
C215 0.038(2) 0.0214(19) 0.0216(19) 0.0008(15) 0.0027(17) 0.0003(17)
C216 0.029(2) 0.026(2) 0.0199(18) 0.0009(15) 0.0074(16) -0.0017(16)
C217 0.034(2) 0.025(2) 0.0207(19) -0.0008(15) 0.0039(17) -0.0016(17)
C218 0.040(3) 0.024(2) 0.0226(19) -0.0024(15) 0.0042(18) 0.0038(18)
C219 0.032(2) 0.029(2) 0.0202(19) -0.0003(15) 0.0042(16) 0.0036(17)
C220 0.032(2) 0.026(2) 0.0230(19) -0.0025(15) 0.0074(17) -0.0057(17)
C221 0.032(2) 0.0230(19) 0.026(2) 0.0002(15) 0.0086(17) 0.0019(17)
C222 0.033(2) 0.032(2) 0.0224(19) -0.0031(16) 0.0031(17) -0.0071(18)
C223 0.040(3) 0.0201(19) 0.025(2) -0.0019(15) 0.0018(18) -0.0020(17)
C224 0.033(2) 0.030(2) 0.027(2) 0.0033(16) 0.0066(18) -0.0026(17)
C225 0.038(3) 0.035(2) 0.024(2) 0.0024(17) -0.0010(18) -0.0066(19)
C226 0.045(3) 0.028(2) 0.0189(18) -0.0014(15) 0.0116(18) -0.0063(18)
C227 0.037(2) 0.0208(19) 0.025(2) -0.0036(15) 0.0069(18) -0.0049(17)
C228 0.031(2) 0.0217(19) 0.0242(19) -0.0010(14) 0.0044(16) -0.0007(16)
C229 0.039(3) 0.066(4) 0.045(3) 0.014(3) 0.012(2) 0.023(3)
C230 0.061(4) 0.108(5) 0.045(3) 0.008(3) 0.017(3) 0.038(4)
C231 0.057(5) 0.180(9) 0.059(4) 0.036(5) 0.017(4) 0.053(5)
C232 0.042(4) 0.170(9) 0.075(5) 0.059(5) 0.031(4) 0.025(5)
C233 0.043(4) 0.095(5) 0.109(6) 0.029(5) -0.012(4) 0.010(3)
C234 0.040(3) 0.071(4) 0.062(4) 0.013(3) 0.014(3) 0.019(3)
C235 0.100(7) 0.179(10) 0.054(4) -0.012(5) 0.011(4) 0.026(6)
C236 0.058(5) 0.328(19) 0.104(8) 0.075(10) 0.039(5) 0.005(8)
C237 0.063(5) 0.111(6) 0.089(5) -0.037(5) 0.014(4) 0.010(4)
C238 0.041(3) 0.035(2) 0.031(2) -0.0063(18) -0.0063(19) 0.005(2)
C239 0.065(4) 0.038(3) 0.028(2) -0.0039(19) -0.002(2) 0.007(2)
C240 0.065(4) 0.045(3) 0.045(3) -0.011(2) 0.008(3) -0.005(3)
C241 0.051(3) 0.042(3) 0.059(3) -0.014(3) -0.009(3) -0.004(2)
C242 0.053(4) 0.046(3) 0.057(3) 0.000(3) -0.020(3) 0.001(3)
C243 0.054(3) 0.048(3) 0.031(2) 0.001(2) -0.014(2) 0.002(2)
C244 0.094(5) 0.065(4) 0.027(3) 0.006(2) -0.009(3) 0.010(3)
C245 0.053(4) 0.064(4) 0.084(5) -0.017(3) 0.000(3) -0.005(3)
C246 0.092(5) 0.088(5) 0.048(4) 0.027(3) -0.027(3) -0.009(4)
C247 0.037(3) 0.036(2) 0.030(2) 0.0009(17) -0.0003(18) -0.005(2)
C248 0.047(3) 0.034(2) 0.035(2) 0.0046(18) -0.001(2) -0.001(2)
C249 0.045(3) 0.043(3) 0.038(2) 0.006(2) -0.008(2) 0.006(2)
C250 0.048(3) 0.043(3) 0.035(2) 0.0016(19) -0.003(2) -0.004(2)
C251 0.047(3) 0.037(2) 0.037(2) 0.0020(19) 0.004(2) 0.004(2)
C252 0.038(3) 0.036(2) 0.036(2) 0.0074(18) -0.0023(19) -0.0046(19)
C253 0.066(4) 0.081(4) 0.039(3) 0.000(3) 0.005(3) 0.020(3)
C254 0.069(4) 0.059(3) 0.036(3) 0.005(2) -0.004(3) 0.004(3)
C255 0.059(3) 0.051(3) 0.041(3) 0.006(2) -0.003(2) 0.011(3)
C256 0.052(3) 0.042(3) 0.027(2) 0.0089(18) 0.000(2) -0.015(2)
C257 0.058(3) 0.046(3) 0.031(2) 0.008(2) -0.005(2) -0.008(2)
C258 0.065(4) 0.046(3) 0.040(3) 0.009(2) 0.003(3) -0.001(3)
C259 0.053(3) 0.053(3) 0.046(3) 0.023(2) -0.011(3) -0.006(3)
C260 0.066(4) 0.052(3) 0.030(2) 0.006(2) -0.010(2) -0.013(3)
C261 0.051(3) 0.055(3) 0.031(2) 0.010(2) -0.008(2) -0.016(3)
C262 0.087(5) 0.052(3) 0.034(3) -0.004(2) -0.015(3) -0.003(3)
C263 0.060(4) 0.076(4) 0.075(5) 0.020(3) -0.018(3) 0.006(3)
C264 0.102(6) 0.105(6) 0.035(3) -0.026(3) 0.007(3) -0.022(4)
O1 0.142(8) 0.118(6) 0.060(4) 0.005(4) 0.045(5) 0.003(5)
O2 0.135(9) 0.033(4) 0.067(6) 0.019(4) 0.007(6) -0.025(5)
O3 0.209(10) 0.104(6) 0.033(3) 0.003(3) 0.018(5) -0.010(6)
O4 0.246(10) 0.076(4) 0.040(3) -0.019(3) 0.002(4) 0.109(6)
O5 0.185(8) 0.120(5) 0.089(5) 0.010(4) 0.030(5) 0.004(5)
O6 0.099(7) 0.074(6) 0.051(5) 0.015(4) 0.011(5) 0.015(5)
C11J 0.137(15) 0.066(9) 0.072(10) 0.002(7) 0.032(10) -0.011(9)
O11A 0.185(11) 0.087(6) 0.090(7) -0.012(5) -0.043(7) 0.095(7)
O13 0.159(11) 0.111(8) 0.042(5) -0.020(5) 0.037(6) -0.090(8)
C6 0.17(3) 0.035(12) 0.039(12) 0.024(9) 0.020(16) 0.011(15)
C6A 0.25(5) 0.10(2) 0.060(18) -0.007(17) 0.04(2) -0.14(3)
C8 0.139(18) 0.092(13) 0.076(10) -0.025(9) -0.049(12) 0.064(13)
C9 0.15(3) 0.13(2) 0.037(11) 0.011(13) 0.022(14) 0.04(2)

loop_
_atom_type_symbol
_atom_type_description
_atom_type_scat_dispersion_real
_atom_type_scat_dispersion_imag
_atom_type_scat_source
S S 0.1246 0.1234 'International Tables Vol C Tables 4.2.6.8 and 6.1.1.4'
O O 0.0106 0.0060 'International Tables Vol C Tables 4.2.6.8 and 6.1.1.4'
C C 0.0033 0.0016 'International Tables Vol C Tables 4.2.6.8 and 6.1.1.4'
H H 0.0000 0.0000 'International Tables Vol C Tables 4.2.6.8 and 6.1.1.4'

loop_
_geom_angle_atom_site_label_1
_geom_angle_atom_site_label_2
_geom_angle_atom_site_label_3
_geom_angle
_geom_angle_site_symmetry_1
O110 S101 O109 117.6(3) .
O110 S101 O103 97.1(3) .
O109 S101 O103 112.3(2) .
O110 S101 C129 110.7(3) .
O109 S101 C129 111.7(3) .
O103 S101 C129 106.0(2) .
O111 S102 O112 122.8(2) .
O111 S102 C138 108.7(3) .
O112 S102 C138 106.4(2) .
O111 S102 O104 103.2(2) .
O112 S102 O104 107.21(19) .
C138 S102 O104 107.7(2) .
O113 S103 O114 117.8(3) .
O113 S103 O107 97.1(3) .
O114 S103 O107 111.4(2) .
O113 S103 C156 110.2(3) .
O114 S103 C156 112.1(3) .
O107 S103 C156 106.9(2) .
O116 S104 O115 123.4(3) .
O116 S104 C147 108.1(3) .
O115 S104 C147 106.0(3) .
O116 S104 O108 103.7(2) .
O115 S104 O108 107.49(19) .
C147 S104 O108 107.2(2) .
C110 O103 S101 117.9(3) .
C112 O104 S102 118.3(3) .
C124 O107 S103 117.4(3) .
C126 O108 S104 117.3(3) .
C127 C101 C102 107.8(4) .
C127 C101 C10A 106.4(4) .
C102 C101 C10A 117.1(4) .
C103 C102 C107 116.8(4) .
C103 C102 C101 122.2(4) .
C107 C102 C101 120.9(4) .
C104 C103 O101 113.1(4) .
C104 C103 C102 122.9(4) .
O101 C103 C102 124.0(4) .
C103 C104 C105 118.4(4) .
O102 C105 C104 119.5(4) .
O102 C105 C106 118.3(4) .
C104 C105 C106 122.2(4) .
C107 C106 C105 117.3(4) .
C107 C106 C108 121.2(4) .
C105 C106 C108 121.5(4) .
C106 C107 C102 122.2(4) .
C109 C108 C106 113.4(3) .
C109 C108 C10B 109.6(4) .
C106 C108 C10B 114.1(4) .
C114 C109 C110 110.2(4) .
C114 C109 C108 119.8(4) .
C110 C109 C108 129.9(4) .
O103 C110 C109 115.6(4) .
O103 C110 C111 115.3(4) .
C109 C110 C111 128.7(4) .
C112 C111 C110 116.7(5) .
C111 C112 C113 118.0(5) .
C111 C112 O104 116.5(4) .
C113 C112 O104 125.5(4) .
C112 C113 C115 118.2(4) .
C112 C113 C114 121.8(4) .
C115 C113 C114 119.7(4) .
C109 C114 C113 124.7(4) .
C113 C115 C116 108.4(4) .
C113 C115 C10C 106.9(3) .
C116 C115 C10C 117.3(4) .
C121 C116 C117 117.3(4) .
C121 C116 C115 120.9(4) .
C117 C116 C115 121.8(4) .
O105 C117 C118 113.8(3) .
O105 C117 C116 123.9(4) .
C118 C117 C116 122.4(4) .
C119 C118 C117 119.1(4) .
O106 C119 C118 120.9(4) .
O106 C119 C120 118.0(4) .
C118 C119 C120 121.1(4) .
C121 C120 C119 117.9(4) .
C121 C120 C122 121.6(4) .
C119 C120 C122 120.6(4) .
C116 C121 C120 122.2(4) .
C120 C122 C123 114.8(3) .
C120 C122 C10D 114.4(4) .
C123 C122 C10D 110.2(4) .
C128 C123 C124 113.1(4) .
C128 C123 C122 117.4(4) .
C124 C123 C122 129.5(4) .
O107 C124 C123 116.9(4) .
O107 C124 C125 115.8(4) .
C123 C124 C125 127.1(4) .
C126 C125 C124 118.1(4) .
C125 C126 C127 117.7(4) .
C125 C126 O108 116.4(4) .
C127 C126 O108 125.9(4) .
C126 C127 C101 116.8(4) .
C126 C127 C128 122.4(4) .
C101 C127 C128 120.6(4) .
C123 C128 C127 121.5(4) .
C134 C129 C130 119.9(5) .
C134 C129 S101 120.6(4) .
C130 C129 S101 119.6(4) .
C131 C130 C129 118.9(5) .
C131 C130 C135 118.8(5) .
C129 C130 C135 122.3(5) .
C132 C131 C130 123.4(6) .
C131 C132 C133 116.4(6) .
C131 C132 C137 121.1(6) .
C133 C132 C137 122.5(6) .
C132 C133 C134 124.0(6) .
C129 C134 C133 117.3(5) .
C129 C134 C136 125.3(6) .
C133 C134 C136 117.3(6) .
C139 C138 C143 126.0(5) .
C139 C138 S102 120.5(4) .
C143 C138 S102 113.5(4) .
C140 C139 C138 116.3(6) .
C140 C139 C144 114.3(6) .
C138 C139 C144 129.5(6) .
C139 C140 C141 119.0(6) .
C140 C141 C142 123.8(6) .
C140 C141 C145 117.3(6) .
C142 C141 C145 118.9(6) .
C143 C142 C141 120.6(6) .
C142 C143 C138 114.2(5) .
C142 C143 C146 117.3(5) .
C138 C143 C146 128.5(5) .
C152 C147 C148 126.1(5) .
C152 C147 S104 114.0(4) .
C148 C147 S104 119.8(4) .
C149 C148 C147 115.6(5) .
C149 C148 C153 113.6(6) .
C147 C148 C153 130.7(6) .
C148 C149 C150 119.9(6) .
C149 C150 C151 122.0(6) .
C149 C150 C154 116.9(6) .
C151 C150 C154 121.1(6) .
C152 C151 C150 122.6(6) .
C151 C152 C147 113.7(5) .
C151 C152 C155 117.9(5) .
C147 C152 C155 128.3(5) .
C161 C156 C157 118.2(5) .
C161 C156 S103 120.4(5) .
C157 C156 S103 121.4(4) .
C158 C157 C156 121.5(5) .
C158 C157 C163 116.3(6) .
C156 C157 C163 122.2(6) .
C157 C158 C159 122.3(6) .
C160 C159 C158 115.0(6) .
C160 C159 C162 123.0(6) .
C158 C159 C162 122.0(6) .
C159 C160 C161 125.3(6) .
C156 C161 C160 117.8(5) .
C156 C161 C164 123.9(7) .
C160 C161 C164 118.4(6) .
O210 S201 O209 113.9(3) .
O210 S201 O203 106.9(2) .
O209 S201 O203 110.9(2) .
O210 S201 C229 109.5(3) .
O209 S201 C229 114.8(3) .
O203 S201 C229 99.7(2) .
O211 S202 O212 111.7(3) .
O211 S202 O204 101.1(3) .
O212 S202 O204 111.74(19) .
O211 S202 C238 114.4(3) .
O212 S202 C238 112.6(3) .
O204 S202 C238 104.5(2) .
O213 S203 O214 121.7(2) .
O213 S203 C247 109.2(2) .
O214 S203 C247 107.2(2) .
O213 S203 O207 104.4(2) .
O214 S203 O207 110.1(2) .
C247 S203 O207 102.7(2) .
O216 S204 O215 113.2(3) .
O216 S204 O208 100.7(3) .
O215 S204 O208 111.6(2) .
O216 S204 C256 114.2(3) .
O215 S204 C256 111.3(3) .
O208 S204 C256 105.1(2) .
C210 O203 S201 119.7(3) .
C212 O204 S202 115.2(3) .
C224 O207 S203 120.2(3) .
C226 O208 S204 115.7(3) .
C202 C201 C20A 112.9(4) .
C202 C201 C227 116.7(4) .
C20A C201 C227 108.5(4) .
C207 C202 C203 118.8(4) .
C207 C202 C201 119.2(4) .
C203 C202 C201 121.8(4) .
C204 C203 O201 111.0(4) .
C204 C203 C202 122.7(4) .
O201 C203 C202 126.3(4) .
C203 C204 C205 116.7(4) .
O202 C205 C204 118.6(4) .
O202 C205 C206 118.3(4) .
C204 C205 C206 123.1(4) .
C207 C206 C205 117.7(4) .
C207 C206 C208 119.4(4) .
C205 C206 C208 122.8(4) .
C206 C207 C202 120.9(4) .
C209 C208 C206 105.7(4) .
C209 C208 C20B 108.5(4) .
C206 C208 C20B 117.5(4) .
C210 C209 C214 122.0(4) .
C210 C209 C208 116.8(4) .
C214 C209 C208 121.2(4) .
C211 C210 C209 116.5(4) .
C211 C210 O203 120.1(4) .
C209 C210 O203 123.2(4) .
C210 C211 C212 119.0(4) .
O204 C212 C213 113.1(4) .
O204 C212 C211 118.2(4) .
C213 C212 C211 128.7(4) .
C214 C213 C212 109.2(4) .
C214 C213 C215 122.3(4) .
C212 C213 C215 128.2(4) .
C213 C214 C209 124.5(4) .
C216 C215 C213 116.3(4) .
C216 C215 C20C 111.4(4) .
C213 C215 C20C 108.1(3) .
C221 C216 C217 119.8(4) .
C221 C216 C215 119.4(4) .
C217 C216 C215 120.7(4) .
C218 C217 O205 111.9(4) .
C218 C217 C216 122.0(4) .
O205 C217 C216 126.2(4) .
C217 C218 C219 115.9(4) .
O206 C219 C218 117.6(4) .
O206 C219 C220 118.3(4) .
C218 C219 C220 124.1(4) .
C221 C220 C219 118.1(4) .
C221 C220 C222 118.9(4) .
C219 C220 C222 123.1(4) .
C220 C221 C216 120.1(4) .
C223 C222 C220 105.8(4) .
C223 C222 C20D 109.9(4) .
C220 C222 C20D 116.2(4) .
C224 C223 C222 117.0(4) .
C224 C223 C228 122.0(4) .
C222 C223 C228 121.0(4) .
C225 C224 C223 116.5(5) .
C225 C224 O207 117.8(4) .
C223 C224 O207 125.5(4) .
C224 C225 C226 118.0(4) .
O208 C226 C227 114.7(4) .
O208 C226 C225 117.1(4) .
C227 C226 C225 128.2(4) .
C228 C227 C226 111.3(4) .
C228 C227 C201 120.7(4) .
C226 C227 C201 127.9(4) .
C227 C228 C223 124.0(4) .
C230 C229 C234 116.4(6) .
C230 C229 S201 118.6(6) .
C234 C229 S201 125.0(4) .
C229 C230 C231 117.9(8) .
C229 C230 C235 119.0(7) .
C231 C230 C235 123.0(7) .
C232 C231 C230 127.7(8) .
C233 C232 C231 114.6(7) .
C233 C232 C236 120.4(10) .
C231 C232 C236 125.1(9) .
C232 C233 C234 122.6(8) .
C229 C234 C237 121.4(6) .
C229 C234 C233 120.7(6) .
C237 C234 C233 117.9(7) .
C239 C238 C243 117.3(5) .
C239 C238 S202 123.8(4) .
C243 C238 S202 118.8(4) .
C238 C239 C240 119.9(5) .
C238 C239 C244 121.4(6) .
C240 C239 C244 118.7(6) .
C241 C240 C239 124.3(6) .
C242 C241 C240 113.6(6) .
C242 C241 C245 123.8(6) .
C240 C241 C245 122.6(6) .
C241 C242 C243 125.7(5) .
C238 C243 C242 119.3(5) .
C238 C243 C246 121.0(6) .
C242 C243 C246 119.7(5) .
C248 C247 C252 126.6(4) .
C248 C247 S203 115.9(4) .
C252 C247 S203 117.5(4) .
C249 C248 C247 115.3(5) .
C249 C248 C253 114.6(5) .
C247 C248 C253 130.0(4) .
C248 C249 C250 119.9(5) .
C254 C250 C249 120.5(5) .
C254 C250 C251 115.2(5) .
C249 C250 C251 124.3(5) .
C252 C251 C250 119.2(5) .
C251 C252 C247 114.7(4) .
C251 C252 C255 113.5(5) .
C247 C252 C255 131.8(4) .
C261 C256 C257 116.1(5) .
C261 C256 S204 120.9(5) .
C257 C256 S204 123.0(4) .
C256 C257 C258 119.4(5) .
C256 C257 C262 122.9(6) .
C258 C257 C262 117.6(6) .
C259 C258 C257 124.7(6) .
C258 C259 C260 113.3(6) .
C258 C259 C263 122.9(7) .
C260 C259 C263 123.7(6) .
C259 C260 C261 124.9(5) .
C256 C261 C260 121.5(6) .
C256 C261 C264 119.9(6) .
C260 C261 C264 118.5(5) .
C15 O2 C8 53.8(14) .
C15 O2 C12J 71.0(15) .
C8 O2 C12J 31.8(8) .
C6A O6 C6 54.5(14) .
O5 C11J O13 114.2(13) 2_554
C6A C6 O6 58.4(12) .
C6 C6A O6 67.0(13) .
C6 C6A O1 129(2) .
O6 C6A O1 132(2) .
C12J C8 C15 106(2) .
C12J C8 O2 87.5(19) .
C15 C8 O2 49.0(17) .
C8 C12J O2 61(2) .
C8 C12J C15 43.4(19) .
O2 C12J C15 39.3(10) .
C8 C12J O11A 121(2) .
O2 C12J O11A 151.8(13) .
C15 C12J O11A 119.5(15) .
O2 C15 C8 77(2) .
O2 C15 O4 171(3) .
C8 C15 O4 112(2) .
O2 C15 C12J 69.7(16) .
C8 C15 C12J 30.2(11) .
O4 C15 C12J 118(2) .

loop_
_geom_bond_atom_site_label_1
_geom_bond_atom_site_label_2
_geom_bond_distance
_geom_bond_site_symmetry_2
S101 O110 1.291(5) .
S101 O109 1.389(5) .
S101 O103 1.572(4) .
S101 C129 1.765(6) .
S102 O111 1.384(4) .
S102 O112 1.397(4) .
S102 C138 1.578(5) .
S102 O104 1.604(3) .
S103 O113 1.266(5) .
S103 O114 1.397(5) .
S103 O107 1.573(4) .
S103 C156 1.755(6) .
S104 O116 1.380(4) .
S104 O115 1.389(4) .
S104 C147 1.580(5) .
S104 O108 1.613(3) .
O101 C103 1.356(5) .
O102 C105 1.338(5) .
O103 C110 1.273(5) .
O104 C112 1.395(5) .
O105 C117 1.349(5) .
O106 C119 1.327(5) .
O107 C124 1.255(5) .
O108 C126 1.392(5) .
C10A C101 1.522(6) .
C10B C108 1.530(6) .
C10C C115 1.509(6) .
C10D C122 1.538(6) .
C101 C127 1.359(6) .
C101 C102 1.478(6) .
C102 C103 1.385(6) .
C102 C107 1.387(6) .
C103 C104 1.337(6) .
C104 C105 1.358(6) .
C105 C106 1.393(6) .
C106 C107 1.356(6) .
C106 C108 1.498(6) .
C108 C109 1.473(6) .
C109 C114 1.242(6) .
C109 C110 1.334(6) .
C110 C111 1.374(7) .
C111 C112 1.238(6) .
C112 C113 1.327(6) .
C113 C115 1.353(6) .
C113 C114 1.359(6) .
C115 C116 1.488(6) .
C116 C121 1.357(6) .
C116 C117 1.387(6) .
C117 C118 1.357(6) .
C118 C119 1.332(6) .
C119 C120 1.410(6) .
C120 C121 1.364(6) .
C120 C122 1.486(6) .
C122 C123 1.534(6) .
C123 C128 1.252(6) .
C123 C124 1.324(6) .
C124 C125 1.377(7) .
C125 C126 1.220(6) .
C126 C127 1.339(6) .
C127 C128 1.378(6) .
C129 C134 1.357(8) .
C129 C130 1.387(8) .
C130 C131 1.381(8) .
C130 C135 1.468(8) .
C131 C132 1.331(8) .
C132 C133 1.353(9) .
C132 C137 1.529(10) .
C133 C134 1.405(9) .
C134 C136 1.478(9) .
C138 C139 1.360(7) .
C138 C143 1.372(7) .
C139 C140 1.255(8) .
C139 C144 1.521(8) .
C140 C141 1.324(9) .
C141 C142 1.350(8) .
C141 C145 1.358(8) .
C142 C143 1.249(8) .
C143 C146 1.494(8) .
C147 C152 1.367(7) .
C147 C148 1.382(8) .
C148 C149 1.252(8) .
C148 C153 1.485(8) .
C149 C150 1.340(8) .
C150 C151 1.350(8) .
C150 C154 1.372(8) .
C151 C152 1.239(8) .
C152 C155 1.508(8) .
C156 C161 1.347(8) .
C156 C157 1.383(8) .
C157 C158 1.357(8) .
C157 C163 1.459(8) .
C158 C159 1.358(8) .
C159 C160 1.346(9) .
C159 C162 1.477(10) .
C160 C161 1.399(9) .
C161 C164 1.481(9) .
S201 O210 1.268(4) .
S201 O209 1.402(5) .
S201 O203 1.597(3) .
S201 C229 1.719(6) .
S202 O211 1.287(4) .
S202 O212 1.345(4) .
S202 O204 1.592(3) .
S202 C238 1.753(5) .
S203 O213 1.394(4) .
S203 O214 1.395(4) .
S203 C247 1.562(5) .
S203 O207 1.597(3) .
S204 O216 1.280(4) .
S204 O215 1.354(4) .
S204 O208 1.588(4) .
S204 C256 1.755(6) .
O201 C203 1.326(5) .
O202 C205 1.284(5) .
O203 C210 1.411(6) .
O204 C212 1.287(5) .
O205 C217 1.322(5) .
O206 C219 1.288(5) .
O207 C224 1.393(6) .
O208 C226 1.275(5) .
C20A C201 1.522(6) .
C20B C208 1.509(6) .
C20C C215 1.546(6) .
C20D C222 1.513(6) .
C201 C202 1.426(6) .
C201 C227 1.525(6) .
C202 C207 1.330(6) .
C202 C203 1.379(6) .
C203 C204 1.294(6) .
C204 C205 1.318(6) .
C205 C206 1.396(6) .
C206 C207 1.297(6) .
C206 C208 1.470(6) .
C208 C209 1.382(6) .
C209 C210 1.311(6) .
C209 C214 1.371(6) .
C210 C211 1.242(6) .
C211 C212 1.357(7) .
C212 C213 1.321(6) .
C213 C214 1.269(6) .
C213 C215 1.505(6) .
C215 C216 1.427(6) .
C216 C221 1.338(6) .
C216 C217 1.401(6) .
C217 C218 1.299(6) .
C218 C219 1.346(6) .
C219 C220 1.388(6) .
C220 C221 1.304(6) .
C220 C222 1.467(6) .
C222 C223 1.354(6) .
C223 C224 1.330(6) .
C223 C228 1.377(6) .
C224 C225 1.252(6) .
C225 C226 1.395(7) .
C226 C227 1.297(6) .
C227 C228 1.262(6) .
C229 C230 1.281(8) .
C229 C234 1.367(9) .
C230 C231 1.331(10) .
C230 C235 1.443(12) .
C231 C232 1.325(13) .
C232 C233 1.217(11) .
C232 C236 1.509(11) .
C233 C234 1.384(9) .
C234 C237 1.373(9) .
C238 C239 1.313(7) .
C238 C243 1.322(7) .
C239 C240 1.388(9) .
C239 C244 1.395(7) .
C240 C241 1.320(8) .
C241 C242 1.266(9) .
C241 C245 1.514(9) .
C242 C243 1.398(8) .
C243 C246 1.405(9) .
C247 C248 1.365(7) .
C247 C252 1.387(7) .
C248 C249 1.230(7) .
C248 C253 1.528(8) .
C249 C250 1.347(7) .
C250 C254 1.342(7) .
C250 C251 1.348(7) .
C251 C252 1.249(6) .
C252 C255 1.472(7) .
C256 C261 1.307(7) .
C256 C257 1.330(8) .
C257 C258 1.400(9) .
C257 C262 1.406(7) .
C258 C259 1.274(8) .
C259 C260 1.320(9) .
C259 C263 1.507(9) .
C260 C261 1.341(8) .
C261 C264 1.444(9) .
O1 C6A 1.62(3) .
O2 C15 1.05(3) .
O2 C8 1.36(2) .
O2 C12J 1.554(18) .
O3 C9 1.57(4) .
O4 C15 1.27(3) .
O5 C11J 1.577(19) 2_455
O6 C6A 1.402(19) .
O6 C6 1.515(18) .
C11J O5 1.577(19) 2_554
C11J O13 1.582(15) .
O11A C12J 1.63(2) .
C6 C6A 1.34(3) .
C8 C12J 0.82(2) .
C8 C15 1.12(3) .
C12J C15 1.57(3) .
